data_7161181
loop_
_publ_author_name
'Naik C, Prajwal'
'Dutta, Saikat'
'B. S., Chethan'
'Kesthur Nataraju, Chethan Prathap'
'Krishnappagowda, Lokanath Neratur'
'Revanasiddappa, B. C.'
'Naveen Dsouza, Nitha'

_publ_section_title
;
 Nicotinic Acid-Catalyzed Synthesis of Novel Benzothiazoles and
 Benzimidazoles from Carbohydrate-Derived Furfurals: Structural,
 Computational, and Antimicrobial Studies
;
_journal_name_full 'Organic &amp; Biomolecular Chemistry'
_journal_paper_doi 10.1039/D6OB00468G
_journal_year 2026
_chemical_formula_moiety 'C20 H15 N O4 S'
_chemical_formula_sum 'C20 H15 N O4 S'
_chemical_formula_weight 365.39
_space_group_crystal_system triclinic
_space_group_IT_number 2
_space_group_name_Hall '-P 1'
_space_group_name_H-M_alt 'P -1'
_atom_sites_solution_hydrogens geom
_atom_sites_solution_primary dual
_audit_creation_date 2025-12-14
_audit_creation_method
;
Olex2 1.5
(compiled 2025.07.13 svn.rb7424aed for OlexSys, GUI svn.r7314)
;
_audit_update_record
;
2026-01-28 deposited with the CCDC.	2026-05-25 downloaded from the CCDC.
;
_cell_angle_alpha 100.73(2)
_cell_angle_beta 92.23(2)
_cell_angle_gamma 96.548(18)
_cell_formula_units_Z 2
_cell_length_a 5.3983(12)
_cell_length_b 8.0437(17)
_cell_length_c 20.154(3)
_cell_measurement_reflns_used 3895
_cell_measurement_temperature 293(2)
_cell_measurement_theta_max 28.637
_cell_measurement_theta_min 2.061
_cell_volume 852.6(3)
_computing_molecular_graphics 'Olex2 1.5 (Dolomanov et al., 2009)'
_computing_publication_material 'Olex2 1.5 (Dolomanov et al., 2009)'
_computing_structure_refinement 'SHELXL 2018/3 (Sheldrick, 2015)'
_computing_structure_solution 'SHELXT  (Sheldrick, 2015)'
_diffrn_ambient_temperature 293(2)
_diffrn_measured_fraction_theta_full 0.990
_diffrn_measured_fraction_theta_max 0.889
_diffrn_measurement_device_type Rigaku
_diffrn_radiation_type MoK\a
_diffrn_radiation_wavelength 0.71073
_diffrn_reflns_av_R_equivalents 0.1445
_diffrn_reflns_av_unetI/netI 0.1190
_diffrn_reflns_Laue_measured_fraction_full 0.990
_diffrn_reflns_Laue_measured_fraction_max 0.889
_diffrn_reflns_limit_h_max 7
_diffrn_reflns_limit_h_min -6
_diffrn_reflns_limit_k_max 10
_diffrn_reflns_limit_k_min -10
_diffrn_reflns_limit_l_max 26
_diffrn_reflns_limit_l_min -26
_diffrn_reflns_number 11354
_diffrn_reflns_point_group_measured_fraction_full 0.990
_diffrn_reflns_point_group_measured_fraction_max 0.889
_diffrn_reflns_theta_full 25.242
_diffrn_reflns_theta_max 28.637
_diffrn_reflns_theta_min 2.061
_exptl_absorpt_coefficient_mu 0.216
_exptl_absorpt_correction_type multi-scan
_exptl_crystal_density_diffrn 1.423
_exptl_crystal_description needle
_exptl_crystal_F_000 380
_exptl_crystal_size_max 0.24
_exptl_crystal_size_mid 0.21
_exptl_crystal_size_min 0.20
_refine_diff_density_max 0.538
_refine_diff_density_min -0.736
_refine_diff_density_rms 0.106
_refine_ls_extinction_coef 0.001(8)
_refine_ls_extinction_expression Fc^*^=kFc[1+0.001xFc^2^\l^3^/sin(2\q)]^-1/4^
_refine_ls_extinction_method 'SHELXL-2018/3 (Sheldrick 2018)'
_refine_ls_goodness_of_fit_ref 1.059
_refine_ls_hydrogen_treatment constr
_refine_ls_matrix_type full
_refine_ls_number_parameters 237
_refine_ls_number_reflns 3895
_refine_ls_number_restraints 0
_refine_ls_restrained_S_all 1.059
_refine_ls_R_factor_all 0.1673
_refine_ls_R_factor_gt 0.0929
_refine_ls_shift/su_max 0.000
_refine_ls_shift/su_mean 0.000
_refine_ls_structure_factor_coef Fsqd
_refine_ls_weighting_details 'w=1/[\s^2^(Fo^2^)+(0.2000P)^2^] where P=(Fo^2^+2Fc^2^)/3'
_refine_ls_weighting_scheme calc
_refine_ls_wR_factor_gt 0.2589
_refine_ls_wR_factor_ref 0.3572
_reflns_Friedel_coverage 0.000
_reflns_number_gt 1900
_reflns_number_total 3895
_reflns_threshold_expression 'I > 2\s(I)'
_cod_data_source_file d6ob00468g2.cif
_cod_data_source_block meosn_auto
_cod_depositor_comments
;
The following automatic conversions were performed:

data item '_exptl_absorpt_correction_type' value 'multiscan' was
changed to 'multi-scan' in accordance with the
/home/data/users/saulius/crontab/automatic-downloads/rss-feeds/RSC/lib/dictionaries/cif_core.dic
dictionary named 'cif_core.dic' version 2.4.2 last updated on
2011-04-26.

Automatic conversion script
Id: cif_fix_values 8170 2020-07-09 18:12:32Z antanas 
;
_cod_database_code 7161181
_shelx_shelxl_version_number 2018/3
_shelx_space_group_comment
;
The symmetry employed for this shelxl refinement is uniquely defined
by the following loop, which should always be used as a source of
symmetry information in preference to the above space-group names.
They are only intended as comments.
;
_olex2_refinement_description
;
1. Fixed Uiso
 At 1.2 times of:
  All C(H) groups, All C(H,H) groups
 At 1.5 times of:
  All C(H,H,H) groups
2.a Secondary CH2 refined with riding coordinates:
 C12(H12A,H12B)
2.b Aromatic/amide H refined with riding coordinates:
 C19(H19), C9(H9), C18(H18), C2(H2), C10(H10), C3(H3), C1(H1), C6(H6),
 C16(H16), C15(H15)
2.c Idealised Me refined as rotating group:
 C20(H20A,H20B,H20C)
;
_olex2_submission_special_instructions 'No special instructions were received'

loop_
_space_group_symop_operation_xyz
'x, y, z'
'-x, -y, -z'

loop_
_atom_site_label
_atom_site_type_symbol
_atom_site_fract_x
_atom_site_fract_y
_atom_site_fract_z
_atom_site_U_iso_or_equiv
_atom_site_adp_type
_atom_site_occupancy
_atom_site_site_symmetry_order
_atom_site_calc_flag
_atom_site_refinement_flags_posn
_atom_site_refinement_flags_adp
_atom_site_refinement_flags_occupancy
_atom_site_disorder_assembly
_atom_site_disorder_group
S1 S 0.2410(2) 0.15113(16) 0.49999(6) 0.0614(5) Uani 1 1 d . . . . .
O1 O 0.5182(6) 0.2827(4) 0.62845(16) 0.0544(9) Uani 1 1 d . . . . .
O2 O 0.4174(6) 0.4321(4) 0.78036(15) 0.0598(9) Uani 1 1 d . . . . .
O4 O -0.2914(8) 0.9009(4) 0.94932(19) 0.0788(12) Uani 1 1 d . . . . .
N1 N 0.6303(7) 0.3057(5) 0.4555(2) 0.0560(11) Uani 1 1 d . . . . .
O3 O 0.2705(8) 0.2558(5) 0.8472(2) 0.0852(13) Uani 1 1 d . . . . .
C8 C 0.6469(9) 0.3342(5) 0.5769(3) 0.0531(13) Uani 1 1 d . . . . .
C5 C 0.4723(9) 0.2245(6) 0.3989(2) 0.0512(12) Uani 1 1 d . . . . .
C7 C 0.5290(8) 0.2738(5) 0.5091(2) 0.0497(12) Uani 1 1 d . . . . .
C17 C -0.1437(9) 0.7866(6) 0.9182(2) 0.0576(13) Uani 1 1 d . . . . .
C13 C 0.2799(10) 0.3934(6) 0.8305(2) 0.0559(12) Uani 1 1 d . . . . .
C4 C 0.2514(9) 0.1346(5) 0.4132(2) 0.0497(11) Uani 1 1 d . . . . .
C19 C 0.1723(9) 0.6950(6) 0.8460(2) 0.0589(13) Uani 1 1 d . . . . .
H19 H 0.291541 0.719394 0.815977 0.071 Uiso 1 1 calc R U . . .
C9 C 0.8667(10) 0.4272(6) 0.6020(3) 0.0584(13) Uani 1 1 d . . . . .
H9 H 0.987416 0.477149 0.577665 0.070 Uiso 1 1 calc R U . . .
C14 C 0.1398(9) 0.5331(6) 0.8609(2) 0.0556(12) Uani 1 1 d . . . . .
C12 C 0.5640(10) 0.2996(6) 0.7491(2) 0.0599(13) Uani 1 1 d . . . . .
H12A H 0.458999 0.190881 0.737611 0.072 Uiso 1 1 calc R U . . .
H12B H 0.699181 0.288554 0.780508 0.072 Uiso 1 1 calc R U . . .
C11 C 0.6669(9) 0.3471(6) 0.6871(2) 0.0537(12) Uani 1 1 d . . . . .
C18 C 0.0343(10) 0.8216(6) 0.8741(2) 0.0616(14) Uani 1 1 d . . . . .
H18 H 0.061301 0.929444 0.863322 0.074 Uiso 1 1 calc R U . . .
C2 C 0.1239(10) 0.0602(6) 0.2968(3) 0.0618(13) Uani 1 1 d . . . . .
H2 H 0.008758 0.005725 0.261796 0.074 Uiso 1 1 calc R U . . .
C10 C 0.8762(10) 0.4333(6) 0.6727(3) 0.0603(13) Uani 1 1 d . . . . .
H10 H 1.005907 0.487954 0.703571 0.072 Uiso 1 1 calc R U . . .
C3 C 0.0744(10) 0.0496(6) 0.3619(3) 0.0623(14) Uani 1 1 d . . . . .
H3 H -0.071563 -0.011846 0.371793 0.075 Uiso 1 1 calc R U . . .
C1 C 0.3396(11) 0.1493(7) 0.2820(3) 0.0692(15) Uani 1 1 d . . . . .
H1 H 0.367965 0.154337 0.237168 0.083 Uiso 1 1 calc R U . . .
C6 C 0.5153(11) 0.2318(7) 0.3323(3) 0.0643(14) Uani 1 1 d . . . . .
H6 H 0.661243 0.291694 0.321563 0.077 Uiso 1 1 calc R U . . .
C16 C -0.1785(11) 0.6263(6) 0.9350(3) 0.0704(16) Uani 1 1 d . . . . .
H16 H -0.296719 0.602873 0.965400 0.084 Uiso 1 1 calc R U . . .
C15 C -0.0396(11) 0.5027(6) 0.9068(3) 0.0690(16) Uani 1 1 d . . . . .
H15 H -0.064976 0.395726 0.918525 0.083 Uiso 1 1 calc R U . . .
C20 C -0.2723(13) 1.0668(7) 0.9326(3) 0.0863(19) Uani 1 1 d . . . . .
H20A H -0.329257 1.057361 0.886136 0.129 Uiso 1 1 calc R U . . .
H20B H -0.101262 1.117804 0.939077 0.129 Uiso 1 1 calc R U . . .
H20C H -0.373409 1.136739 0.961224 0.129 Uiso 1 1 calc R U . . .

loop_
_atom_site_aniso_label
_atom_site_aniso_U_11
_atom_site_aniso_U_22
_atom_site_aniso_U_33
_atom_site_aniso_U_23
_atom_site_aniso_U_13
_atom_site_aniso_U_12
S1 0.0499(9) 0.0735(9) 0.0615(9) 0.0189(7) 0.0159(6) -0.0035(6)
O1 0.047(2) 0.0607(19) 0.059(2) 0.0178(16) 0.0150(17) 0.0081(15)
O2 0.070(2) 0.0601(18) 0.057(2) 0.0211(15) 0.0172(17) 0.0178(16)
O4 0.091(3) 0.066(2) 0.090(3) 0.0282(19) 0.039(2) 0.022(2)
N1 0.049(2) 0.062(2) 0.063(3) 0.025(2) 0.015(2) 0.0081(19)
O3 0.109(4) 0.067(2) 0.095(3) 0.041(2) 0.044(2) 0.026(2)
C8 0.048(3) 0.050(2) 0.070(3) 0.024(2) 0.026(3) 0.016(2)
C5 0.045(3) 0.052(2) 0.064(3) 0.020(2) 0.014(2) 0.013(2)
C7 0.043(3) 0.050(2) 0.060(3) 0.017(2) 0.012(2) 0.010(2)
C17 0.059(3) 0.059(3) 0.059(3) 0.020(2) 0.011(2) 0.010(2)
C13 0.064(3) 0.055(3) 0.052(3) 0.018(2) 0.011(2) 0.005(2)
C4 0.049(3) 0.046(2) 0.057(3) 0.014(2) 0.015(2) 0.009(2)
C19 0.066(3) 0.059(3) 0.056(3) 0.024(2) 0.017(3) 0.001(2)
C9 0.057(3) 0.057(3) 0.065(3) 0.021(2) 0.016(3) 0.009(2)
C14 0.060(3) 0.057(3) 0.054(3) 0.022(2) 0.010(2) 0.008(2)
C12 0.063(3) 0.060(3) 0.063(3) 0.021(2) 0.011(3) 0.016(2)
C11 0.055(3) 0.059(3) 0.051(3) 0.014(2) 0.008(2) 0.014(2)
C18 0.075(4) 0.054(3) 0.064(3) 0.029(2) 0.016(3) 0.009(3)
C2 0.057(3) 0.068(3) 0.062(3) 0.017(2) 0.006(3) 0.005(2)
C10 0.050(3) 0.062(3) 0.069(3) 0.015(2) 0.006(3) 0.004(2)
C3 0.050(3) 0.071(3) 0.067(3) 0.020(3) 0.008(3) 0.001(3)
C1 0.071(4) 0.085(4) 0.059(3) 0.026(3) 0.017(3) 0.014(3)
C6 0.062(3) 0.075(3) 0.062(3) 0.030(3) 0.017(3) 0.003(3)
C16 0.085(4) 0.062(3) 0.072(3) 0.025(3) 0.035(3) 0.010(3)
C15 0.085(4) 0.060(3) 0.071(3) 0.032(3) 0.027(3) 0.010(3)
C20 0.109(5) 0.064(3) 0.097(4) 0.029(3) 0.026(4) 0.030(3)

loop_
_atom_type_symbol
_atom_type_description
_atom_type_scat_dispersion_real
_atom_type_scat_dispersion_imag
_atom_type_scat_source
C C 0.0033 0.0016 'International Tables Vol C Tables 4.2.6.8 and 6.1.1.4'
H H 0.0000 0.0000 'International Tables Vol C Tables 4.2.6.8 and 6.1.1.4'
N N 0.0061 0.0033 'International Tables Vol C Tables 4.2.6.8 and 6.1.1.4'
O O 0.0106 0.0060 'International Tables Vol C Tables 4.2.6.8 and 6.1.1.4'
S S 0.1246 0.1234 'International Tables Vol C Tables 4.2.6.8 and 6.1.1.4'

loop_
_geom_angle_atom_site_label_1
_geom_angle_atom_site_label_2
_geom_angle_atom_site_label_3
_geom_angle
_geom_angle_site_symmetry_1
_geom_angle_site_symmetry_3
_geom_angle_publ_flag
C7 S1 C4 88.4(2) . . ?
C8 O1 C11 106.1(4) . . ?
C13 O2 C12 115.4(3) . . ?
C17 O4 C20 118.5(4) . . ?
C7 N1 C5 108.6(4) . . ?
O1 C8 C7 115.7(4) . . ?
C9 C8 O1 109.9(5) . . ?
C9 C8 C7 134.4(4) . . ?
C4 C5 N1 115.5(4) . . ?
C6 C5 N1 125.6(4) . . ?
C6 C5 C4 118.8(5) . . ?
N1 C7 S1 118.2(4) . . ?
N1 C7 C8 123.1(4) . . ?
C8 C7 S1 118.7(3) . . ?
O4 C17 C18 124.7(4) . . ?
O4 C17 C16 115.5(4) . . ?
C18 C17 C16 119.7(4) . . ?
O2 C13 C14 112.9(3) . . ?
O3 C13 O2 122.2(4) . . ?
O3 C13 C14 124.8(4) . . ?
C5 C4 S1 109.3(4) . . ?
C5 C4 C3 121.7(4) . . ?
C3 C4 S1 128.9(4) . . ?
C14 C19 H19 118.8 . . ?
C18 C19 H19 118.8 . . ?
C18 C19 C14 122.4(4) . . ?
C8 C9 H9 126.8 . . ?
C8 C9 C10 106.3(4) . . ?
C10 C9 H9 126.8 . . ?
C19 C14 C13 123.8(4) . . ?
C19 C14 C15 116.9(4) . . ?
C15 C14 C13 119.3(4) . . ?
O2 C12 H12A 109.9 . . ?
O2 C12 H12B 109.9 . . ?
O2 C12 C11 108.9(3) . . ?
H12A C12 H12B 108.3 . . ?
C11 C12 H12A 109.9 . . ?
C11 C12 H12B 109.9 . . ?
O1 C11 C12 114.5(4) . . ?
C10 C11 O1 109.9(4) . . ?
C10 C11 C12 135.5(5) . . ?
C17 C18 C19 119.3(4) . . ?
C17 C18 H18 120.4 . . ?
C19 C18 H18 120.4 . . ?
C3 C2 H2 119.3 . . ?
C3 C2 C1 121.4(5) . . ?
C1 C2 H2 119.3 . . ?
C9 C10 H10 126.1 . . ?
C11 C10 C9 107.8(5) . . ?
C11 C10 H10 126.1 . . ?
C4 C3 H3 121.2 . . ?
C2 C3 C4 117.6(5) . . ?
C2 C3 H3 121.2 . . ?
C2 C1 H1 119.4 . . ?
C2 C1 C6 121.2(5) . . ?
C6 C1 H1 119.4 . . ?
C5 C6 H6 120.4 . . ?
C1 C6 C5 119.2(5) . . ?
C1 C6 H6 120.4 . . ?
C17 C16 H16 119.9 . . ?
C15 C16 C17 120.2(4) . . ?
C15 C16 H16 119.9 . . ?
C14 C15 H15 119.2 . . ?
C16 C15 C14 121.5(4) . . ?
C16 C15 H15 119.2 . . ?
O4 C20 H20A 109.5 . . ?
O4 C20 H20B 109.5 . . ?
O4 C20 H20C 109.5 . . ?
H20A C20 H20B 109.5 . . ?
H20A C20 H20C 109.5 . . ?
H20B C20 H20C 109.5 . . ?

loop_
_geom_bond_atom_site_label_1
_geom_bond_atom_site_label_2
_geom_bond_distance
_geom_bond_site_symmetry_2
_geom_bond_publ_flag
S1 C7 1.728(5) . ?
S1 C4 1.733(5) . ?
O1 C8 1.373(5) . ?
O1 C11 1.383(6) . ?
O2 C13 1.339(5) . ?
O2 C12 1.463(5) . ?
O4 C17 1.366(5) . ?
O4 C20 1.430(6) . ?
N1 C5 1.404(6) . ?
N1 C7 1.285(5) . ?
O3 C13 1.211(5) . ?
C8 C7 1.456(7) . ?
C8 C9 1.354(7) . ?
C5 C4 1.391(6) . ?
C5 C6 1.382(6) . ?
C17 C18 1.376(6) . ?
C17 C16 1.387(6) . ?
C13 C14 1.478(6) . ?
C4 C3 1.400(7) . ?
C19 H19 0.9300 . ?
C19 C14 1.383(6) . ?
C19 C18 1.380(6) . ?
C9 H9 0.9300 . ?
C9 C10 1.415(6) . ?
C14 C15 1.398(6) . ?
C12 H12A 0.9700 . ?
C12 H12B 0.9700 . ?
C12 C11 1.483(6) . ?
C11 C10 1.328(6) . ?
C18 H18 0.9300 . ?
C2 H2 0.9300 . ?
C2 C3 1.365(6) . ?
C2 C1 1.369(7) . ?
C10 H10 0.9300 . ?
C3 H3 0.9300 . ?
C1 H1 0.9300 . ?
C1 C6 1.378(8) . ?
C6 H6 0.9300 . ?
C16 H16 0.9300 . ?
C16 C15 1.366(7) . ?
C15 H15 0.9300 . ?
C20 H20A 0.9600 . ?
C20 H20B 0.9600 . ?
C20 H20C 0.9600 . ?

loop_
_geom_torsion_atom_site_label_1
_geom_torsion_atom_site_label_2
_geom_torsion_atom_site_label_3
_geom_torsion_atom_site_label_4
_geom_torsion
_geom_torsion_site_symmetry_1
_geom_torsion_site_symmetry_2
_geom_torsion_site_symmetry_3
_geom_torsion_site_symmetry_4
_geom_torsion_publ_flag
S1 C4 C3 C2 178.0(3) . . . . ?
O1 C8 C7 S1 1.8(5) . . . . ?
O1 C8 C7 N1 -177.3(3) . . . . ?
O1 C8 C9 C10 0.3(5) . . . . ?
O1 C11 C10 C9 0.3(5) . . . . ?
O2 C13 C14 C19 -8.5(7) . . . . ?
O2 C13 C14 C15 170.6(5) . . . . ?
O2 C12 C11 O1 -92.0(5) . . . . ?
O2 C12 C11 C10 91.1(6) . . . . ?
O4 C17 C18 C19 179.9(5) . . . . ?
O4 C17 C16 C15 -179.8(5) . . . . ?
N1 C5 C4 S1 -0.2(5) . . . . ?
N1 C5 C4 C3 179.0(4) . . . . ?
N1 C5 C6 C1 -178.2(5) . . . . ?
O3 C13 C14 C19 173.1(5) . . . . ?
O3 C13 C14 C15 -7.7(9) . . . . ?
C8 O1 C11 C12 -177.8(3) . . . . ?
C8 O1 C11 C10 -0.1(5) . . . . ?
C8 C9 C10 C11 -0.4(5) . . . . ?
C5 N1 C7 S1 -1.1(5) . . . . ?
C5 N1 C7 C8 178.0(4) . . . . ?
C5 C4 C3 C2 -1.1(7) . . . . ?
C7 S1 C4 C5 -0.3(3) . . . . ?
C7 S1 C4 C3 -179.5(4) . . . . ?
C7 N1 C5 C4 0.8(5) . . . . ?
C7 N1 C5 C6 178.7(4) . . . . ?
C7 C8 C9 C10 -176.5(4) . . . . ?
C17 C16 C15 C14 0.0(9) . . . . ?
C13 O2 C12 C11 169.6(4) . . . . ?
C13 C14 C15 C16 -178.3(5) . . . . ?
C4 S1 C7 N1 0.9(3) . . . . ?
C4 S1 C7 C8 -178.3(3) . . . . ?
C4 C5 C6 C1 -0.3(7) . . . . ?
C19 C14 C15 C16 0.9(9) . . . . ?
C9 C8 C7 S1 178.5(4) . . . . ?
C9 C8 C7 N1 -0.6(8) . . . . ?
C14 C19 C18 C17 -0.4(8) . . . . ?
C12 O2 C13 O3 -2.6(7) . . . . ?
C12 O2 C13 C14 178.9(4) . . . . ?
C12 C11 C10 C9 177.3(5) . . . . ?
C11 O1 C8 C7 177.4(3) . . . . ?
C11 O1 C8 C9 -0.1(5) . . . . ?
C18 C17 C16 C15 -1.1(9) . . . . ?
C18 C19 C14 C13 178.5(5) . . . . ?
C18 C19 C14 C15 -0.7(8) . . . . ?
C2 C1 C6 C5 -0.2(8) . . . . ?
C3 C2 C1 C6 0.1(8) . . . . ?
C1 C2 C3 C4 0.5(7) . . . . ?
C6 C5 C4 S1 -178.2(3) . . . . ?
C6 C5 C4 C3 1.0(7) . . . . ?
C16 C17 C18 C19 1.3(8) . . . . ?
C20 O4 C17 C18 3.7(8) . . . . ?
C20 O4 C17 C16 -177.7(5) . . . . ?
